data_1520533
loop_
_publ_author_name
'Park, Jung-Woo'
'Kou, Kevin G. M.'
'Kim, Daniel K.'
'Dong, Vy M.'

_publ_section_title
;
 Rh-Catalyzed Desymmetrization of \a-Quaternary Centers by
 Isomerization-Hydroacylation.
;
_journal_issue 8
_journal_name_full 'Chemical science (Royal Society of Chemistry : 2010)'
_journal_page_first 4479
_journal_page_last 4483
_journal_paper_doi 10.1039/C5SC01553G
_journal_volume 6
_journal_year 2015
_chemical_formula_sum 'C15 H16 O2'
_chemical_formula_weight 228.28
_chemical_name_systematic
; 
 ? 
;
_space_group_crystal_system triclinic
_space_group_IT_number 2
_space_group_name_Hall '-P 1'
_space_group_name_H-M_alt 'P -1'
_symmetry_space_group_name_Hall '-P 1'
_symmetry_space_group_name_H-M 'P -1'
_atom_sites_solution_hydrogens difmap
_atom_sites_solution_primary direct
_atom_sites_solution_secondary difmap
_audit_creation_method SHELXL-2014
_audit_update_record
;
2015-03-29 deposited with the CCDC.
2015-05-29 downloaded from the CCDC.
;
_cell_angle_alpha 111.3552(6)
_cell_angle_beta 93.1680(7)
_cell_angle_gamma 90.2112(6)
_cell_formula_units_Z 2
_cell_length_a 7.5962(4)
_cell_length_b 8.0111(4)
_cell_length_c 10.4017(6)
_cell_measurement_reflns_used 4127
_cell_measurement_temperature 88(2)
_cell_measurement_theta_max 28.87
_cell_measurement_theta_min 2.69
_cell_volume 588.43(5)
_computing_cell_refinement 'Bruker SAINT 8.34a, 2013'
_computing_data_collection 'Bruker APEX2 2014.1-1, 2014'
_computing_data_reduction 'Bruker SAINT 8.34a, 2013'
_computing_molecular_graphics 'Bruker SHELXTL'
_computing_publication_material 'Bruker SHELXTL'
_computing_structure_refinement 'SHELXL-2014 (Sheldrick, 2014)'
_computing_structure_solution 'Bruker SHELXTL 2014/2'
_diffrn_ambient_temperature 88(2)
_diffrn_measured_fraction_theta_full 0.997
_diffrn_measured_fraction_theta_max 0.916
_diffrn_measurement_device_type 'Bruker SMART APEX II CCD'
_diffrn_measurement_method '\f and \w scans'
_diffrn_radiation_type MoK\a
_diffrn_radiation_wavelength 0.71073
_diffrn_reflns_av_R_equivalents 0.0131
_diffrn_reflns_av_unetI/netI 0.0172
_diffrn_reflns_laue_measured_fraction_full 0.997
_diffrn_reflns_laue_measured_fraction_max 0.916
_diffrn_reflns_limit_h_max 10
_diffrn_reflns_limit_h_min -10
_diffrn_reflns_limit_k_max 10
_diffrn_reflns_limit_k_min -10
_diffrn_reflns_limit_l_max 13
_diffrn_reflns_limit_l_min -14
_diffrn_reflns_number 7016
_diffrn_reflns_point_group_measured_fraction_full 0.997
_diffrn_reflns_point_group_measured_fraction_max 0.916
_diffrn_reflns_theta_full 25.242
_diffrn_reflns_theta_max 29.018
_diffrn_reflns_theta_min 2.106
_diffrn_source 'fine-focus sealed tube'
_exptl_absorpt_coefficient_mu 0.084
_exptl_absorpt_correction_T_max 0.8621
_exptl_absorpt_correction_T_min 0.7964
_exptl_absorpt_correction_type multi-scan
_exptl_absorpt_process_details 'Bruker SADABS 2014/4'
_exptl_crystal_colour colorless
_exptl_crystal_density_diffrn 1.288
_exptl_crystal_density_meas ?
_exptl_crystal_density_method not_measured
_exptl_crystal_description irregular
_exptl_crystal_F_000 244
_exptl_crystal_recrystallization_method 'Re-crystallisation from solvent: DCM/hexanes'
_exptl_crystal_size_max 0.338
_exptl_crystal_size_mid 0.244
_exptl_crystal_size_min 0.206
_refine_diff_density_max 0.366
_refine_diff_density_min -0.193
_refine_diff_density_rms 0.043
_refine_ls_extinction_method none
_refine_ls_goodness_of_fit_ref 1.049
_refine_ls_hydrogen_treatment refall
_refine_ls_matrix_type full
_refine_ls_number_parameters 218
_refine_ls_number_reflns 2863
_refine_ls_number_restraints 0
_refine_ls_restrained_S_all 1.049
_refine_ls_R_factor_all 0.0417
_refine_ls_R_factor_gt 0.0360
_refine_ls_shift/su_max 0.000
_refine_ls_shift/su_mean 0.000
_refine_ls_structure_factor_coef Fsqd
_refine_ls_weighting_details 'w=1/[\s^2^(Fo^2^)+(0.0536P)^2^+0.1748P] where P=(Fo^2^+2Fc^2^)/3'
_refine_ls_weighting_scheme calc
_refine_ls_wR_factor_gt 0.0944
_refine_ls_wR_factor_ref 0.0994
_reflns_Friedel_coverage 0.000
_reflns_number_gt 2498
_reflns_number_total 2863
_reflns_threshold_expression 'I > 2\s(I)'
_cod_data_source_file c5sc01553g2.cif
_cod_data_source_block vmd19
_cod_depositor_comments
;
The following automatic conversions were performed:

'_exptl_crystal_density_meas' value 'not_measured' was changed to '?'
- the value is perceived as not measured.

Automatic conversion script
Id: cif_fix_values 3271 2015-04-21 07:52:19Z andrius 

 Adding full bibliography for 1520533--1520534.cif.

 Adding full bibliography for 1520533--1520534.cif.
;
_cod_database_code 1520533
_shelx_space_group_comment
; 
The symmetry employed for this shelxl refinement is uniquely defined 
by the following loop, which should always be used as a source of 
symmetry information in preference to the above space-group names. 
They are only intended as comments. 
;
_shelx_estimated_absorpt_t_min 0.972
_shelx_estimated_absorpt_t_max 0.983
_shelxl_version_number 2014-2

loop_
_space_group_symop_operation_xyz
'x, y, z'
'-x, -y, -z'

loop_
_atom_site_label
_atom_site_type_symbol
_atom_site_fract_x
_atom_site_fract_y
_atom_site_fract_z
_atom_site_U_iso_or_equiv
_atom_site_adp_type
_atom_site_occupancy
_atom_site_site_symmetry_order
_atom_site_calc_flag
O1 O 0.75046(11) 0.45244(11) 0.00055(8) 0.0232(2) Uani 1 1 d
O2 O 0.42405(10) 0.79302(10) 0.46586(7) 0.01666(17) Uani 1 1 d
C1 C 0.54962(13) 0.76567(12) 0.39461(10) 0.0135(2) Uani 1 1 d
C2 C 0.72190(13) 0.67753(13) 0.41900(10) 0.0128(2) Uani 1 1 d
C3 C 0.68714(13) 0.47313(13) 0.34449(10) 0.0132(2) Uani 1 1 d
C4 C 0.61253(14) 0.41811(13) 0.19302(10) 0.0146(2) Uani 1 1 d
C5 C 0.61426(15) 0.21531(14) 0.11851(11) 0.0189(2) Uani 1 1 d
C6 C 0.85024(14) 0.73959(14) 0.33421(10) 0.0157(2) Uani 1 1 d
C7 C 0.73387(14) 0.72054(14) 0.20226(10) 0.0165(2) Uani 1 1 d
C8 C 0.56212(15) 0.80763(14) 0.26406(10) 0.0172(2) Uani 1 1 d
C9 C 0.70462(14) 0.52194(14) 0.11841(10) 0.0160(2) Uani 1 1 d
C10 C 0.77755(13) 0.73192(13) 0.57139(10) 0.0129(2) Uani 1 1 d
C11 C 0.80179(13) 0.91433(14) 0.65215(10) 0.0156(2) Uani 1 1 d
C12 C 0.84600(14) 0.97094(14) 0.79323(11) 0.0171(2) Uani 1 1 d
C13 C 0.86682(13) 0.84508(14) 0.85627(10) 0.0171(2) Uani 1 1 d
C14 C 0.84551(13) 0.66391(14) 0.77761(10) 0.0163(2) Uani 1 1 d
C15 C 0.80133(13) 0.60712(13) 0.63576(10) 0.0146(2) Uani 1 1 d
H3A H 0.8021(18) 0.4130(17) 0.3442(13) 0.017(3) Uiso 1 1 d
H3B H 0.6007(17) 0.4318(18) 0.3948(13) 0.017(3) Uiso 1 1 d
H4A H 0.4879(17) 0.4543(17) 0.1930(13) 0.015(3) Uiso 1 1 d
H5A H 0.564(2) 0.180(2) 0.0234(16) 0.031(4) Uiso 1 1 d
H5B H 0.5443(19) 0.1559(19) 0.1693(15) 0.027(4) Uiso 1 1 d
H5C H 0.735(2) 0.1730(19) 0.1171(14) 0.025(3) Uiso 1 1 d
H6A H 0.9544(18) 0.6671(18) 0.3154(13) 0.018(3) Uiso 1 1 d
H6B H 0.8870(18) 0.8675(18) 0.3819(13) 0.019(3) Uiso 1 1 d
H7A H 0.7869(18) 0.7779(18) 0.1451(14) 0.020(3) Uiso 1 1 d
H8A H 0.5725(18) 0.9379(19) 0.2928(14) 0.022(3) Uiso 1 1 d
H8B H 0.4541(19) 0.7658(19) 0.2027(15) 0.025(3) Uiso 1 1 d
H11A H 0.7826(18) 1.0033(18) 0.6096(14) 0.019(3) Uiso 1 1 d
H12A H 0.8628(19) 1.098(2) 0.8491(15) 0.026(4) Uiso 1 1 d
H13A H 0.8964(19) 0.8830(19) 0.9551(15) 0.025(3) Uiso 1 1 d
H14A H 0.8588(18) 0.5755(18) 0.8210(14) 0.020(3) Uiso 1 1 d
H15A H 0.7863(18) 0.4805(19) 0.5825(14) 0.021(3) Uiso 1 1 d

loop_
_atom_site_aniso_label
_atom_site_aniso_U_11
_atom_site_aniso_U_22
_atom_site_aniso_U_33
_atom_site_aniso_U_23
_atom_site_aniso_U_13
_atom_site_aniso_U_12
O1 0.0330(5) 0.0241(4) 0.0115(4) 0.0049(3) 0.0047(3) -0.0011(3)
O2 0.0179(4) 0.0156(4) 0.0164(4) 0.0056(3) 0.0014(3) 0.0010(3)
C1 0.0179(5) 0.0093(4) 0.0119(4) 0.0024(3) -0.0016(3) -0.0018(3)
C2 0.0154(5) 0.0129(4) 0.0101(4) 0.0044(3) 0.0000(3) -0.0003(3)
C3 0.0163(5) 0.0128(4) 0.0101(4) 0.0038(3) 0.0003(3) -0.0001(3)
C4 0.0171(5) 0.0145(5) 0.0115(4) 0.0039(4) 0.0006(4) -0.0005(4)
C5 0.0257(6) 0.0147(5) 0.0139(5) 0.0024(4) 0.0005(4) -0.0014(4)
C6 0.0182(5) 0.0158(5) 0.0133(5) 0.0055(4) 0.0009(4) -0.0022(4)
C7 0.0229(5) 0.0166(5) 0.0119(5) 0.0074(4) 0.0016(4) -0.0015(4)
C8 0.0239(5) 0.0155(5) 0.0131(5) 0.0067(4) -0.0005(4) 0.0024(4)
C9 0.0175(5) 0.0190(5) 0.0117(4) 0.0062(4) -0.0011(4) -0.0001(4)
C10 0.0122(4) 0.0153(5) 0.0108(4) 0.0044(4) 0.0001(3) -0.0004(3)
C11 0.0163(5) 0.0156(5) 0.0148(5) 0.0058(4) -0.0005(4) 0.0003(4)
C12 0.0169(5) 0.0169(5) 0.0145(5) 0.0025(4) -0.0005(4) -0.0007(4)
C13 0.0150(5) 0.0236(5) 0.0115(5) 0.0051(4) -0.0006(4) 0.0001(4)
C14 0.0161(5) 0.0206(5) 0.0140(5) 0.0086(4) 0.0005(4) 0.0013(4)
C15 0.0151(5) 0.0147(5) 0.0137(5) 0.0050(4) 0.0003(3) 0.0003(4)

loop_
_atom_type_symbol
_atom_type_description
_atom_type_scat_dispersion_real
_atom_type_scat_dispersion_imag
_atom_type_scat_source
C C 0.0033 0.0016 'International Tables Vol C Tables 4.2.6.8 and 6.1.1.4'
H H 0.0000 0.0000 'International Tables Vol C Tables 4.2.6.8 and 6.1.1.4'
O O 0.0106 0.0060 'International Tables Vol C Tables 4.2.6.8 and 6.1.1.4'

loop_
_geom_angle_atom_site_label_1
_geom_angle_atom_site_label_2
_geom_angle_atom_site_label_3
_geom_angle
O2 C1 C8 125.89(9)
O2 C1 C2 125.64(9)
C8 C1 C2 108.46(8)
C10 C2 C1 112.45(8)
C10 C2 C6 114.81(8)
C1 C2 C6 101.60(8)
C10 C2 C3 113.59(8)
C1 C2 C3 105.36(8)
C6 C2 C3 107.96(8)
C4 C3 C2 114.07(8)
C9 C4 C5 113.67(8)
C9 C4 C3 111.25(8)
C5 C4 C3 111.05(8)
C2 C6 C7 102.19(8)
C9 C7 C8 111.27(9)
C9 C7 C6 108.02(8)
C8 C7 C6 101.67(8)
C1 C8 C7 104.73(8)
O1 C9 C7 122.47(9)
O1 C9 C4 122.99(9)
C7 C9 C4 114.53(8)
C15 C10 C11 118.38(9)
C15 C10 C2 122.58(9)
C11 C10 C2 119.02(8)
C12 C11 C10 121.08(9)
C11 C12 C13 119.86(9)
C14 C13 C12 119.82(9)
C13 C14 C15 120.27(9)
C14 C15 C10 120.57(9)

loop_
_geom_bond_atom_site_label_1
_geom_bond_atom_site_label_2
_geom_bond_distance
O1 C9 1.2189(12)
O2 C1 1.2118(12)
C1 C8 1.5207(14)
C1 C2 1.5415(14)
C2 C10 1.5175(13)
C2 C6 1.5447(14)
C2 C3 1.5497(13)
C3 C4 1.5464(13)
C4 C9 1.5196(14)
C4 C5 1.5246(14)
C6 C7 1.5495(14)
C7 C9 1.5188(14)
C7 C8 1.5410(15)
C10 C15 1.3986(14)
C10 C11 1.4006(14)
C11 C12 1.3898(14)
C12 C13 1.3939(15)
C13 C14 1.3859(15)
C14 C15 1.3971(14)
